data_4089701
loop_
_publ_author_name
'Lapadula, Giuseppe'
'Conley, Matthew P.'
'Cop\'eret, Christophe'
'Andersen, Richard A.'

_publ_section_title
;
 Synthesis and Characterization of Rare Earth Siloxide Complexes,
 M[OSi(OtBu)3]3(L)x where L is HOSi(OtBu)3 and x = 0 or 1
;
_journal_issue 11
_journal_name_full Organometallics
_journal_page_first 2271
_journal_paper_doi 10.1021/om501047g
_journal_volume 34
_journal_year 2014
_chemical_formula_moiety 'C48 H109 O16 Si4 Y, C H2 Cl2'
_chemical_formula_sum 'C49 H111 Cl2 O16 Si4 Y'
_chemical_formula_weight 1228.55
_space_group_crystal_system triclinic
_space_group_IT_number 2
_space_group_name_Hall '-P 1'
_space_group_name_H-M_alt 'P -1'
_atom_sites_solution_hydrogens geom
_atom_sites_solution_primary direct
_atom_sites_solution_secondary difmap
_audit_creation_date 2013-09-26
_audit_creation_method
;
  Olex2 1.1
  (compiled Nov  1 2011 20:42:30, GUI svn.r3906)
;
_cell_angle_alpha 75.2984(15)
_cell_angle_beta 80.5562(15)
_cell_angle_gamma 60.6775(14)
_cell_formula_units_Z 2
_cell_length_a 13.7665(14)
_cell_length_b 13.8428(14)
_cell_length_c 21.580(2)
_cell_measurement_reflns_used 9848
_cell_measurement_temperature 100
_cell_measurement_theta_max 30.438
_cell_measurement_theta_min 2.212
_cell_volume 3464.3(6)
_computing_data_reduction 'SAINT v7.68A (Bruker, 2009)'
_computing_molecular_graphics
;
O. V. Dolomanov, L. J. Bourhis, R. J. Gildea, J. A. K. Howard and H. Puschmann,
OLEX2: a complete structure solution, refinement and analysis program.
J. Appl. Cryst. (2009). 42, 339-341.
;
_computing_publication_material
;
O. V. Dolomanov, L. J. Bourhis, R. J. Gildea, J. A. K. Howard and H. Puschmann,
OLEX2: a complete structure solution, refinement and analysis program.
J. Appl. Cryst. (2009). 42, 339-341.
;
_computing_structure_refinement
;
XL, G.M. Sheldrick, Acta Cryst.
(2008). A64, 112-122
;
_computing_structure_solution 'SHELXS-97 (Sheldrick, 2008)'
_diffrn_ambient_temperature 100
_diffrn_measured_fraction_theta_full 0.956
_diffrn_measured_fraction_theta_max 0.956
_diffrn_radiation_monochromator graphite
_diffrn_radiation_type 'MO K\a'
_diffrn_radiation_wavelength 0.71073
_diffrn_reflns_av_R_equivalents 0.0271
_diffrn_reflns_av_unetI/netI 0.0360
_diffrn_reflns_limit_h_max 19
_diffrn_reflns_limit_h_min -19
_diffrn_reflns_limit_k_max 19
_diffrn_reflns_limit_k_min -19
_diffrn_reflns_limit_l_max 30
_diffrn_reflns_limit_l_min -30
_diffrn_reflns_number 53160
_diffrn_reflns_theta_full 30.59
_diffrn_reflns_theta_max 30.59
_diffrn_reflns_theta_min 0.98
_diffrn_source 'fine-focus sealed tube'
_exptl_absorpt_coefficient_mu 1.042
_exptl_absorpt_correction_T_max 0.7461
_exptl_absorpt_correction_T_min 0.6491
_exptl_absorpt_correction_type multi-scan
_exptl_absorpt_process_details
;
SADABS-2008/1 (Bruker,2008) was used for absorption correction.
R(int) was 0.0544 before and 0.0369 after correction.
The Ratio of minimum to maximum transmission is 0.8700.
The \l/2 correction factor is 0.0015.
;
_exptl_crystal_colour 'clear light colourless'
_exptl_crystal_colour_lustre clear
_exptl_crystal_colour_modifier light
_exptl_crystal_colour_primary colourless
_exptl_crystal_density_diffrn 1.178
_exptl_crystal_density_method 'not measured'
_exptl_crystal_description block
_exptl_crystal_F_000 1324
_exptl_crystal_size_max 0.39
_exptl_crystal_size_mid 0.35
_exptl_crystal_size_min 0.32
_refine_diff_density_max 0.762
_refine_diff_density_min -0.590
_refine_diff_density_rms 0.058
_refine_ls_extinction_method none
_refine_ls_goodness_of_fit_ref 0.986
_refine_ls_hydrogen_treatment mixed
_refine_ls_matrix_type full
_refine_ls_number_parameters 716
_refine_ls_number_reflns 20363
_refine_ls_number_restraints 2
_refine_ls_restrained_S_all 0.988
_refine_ls_R_factor_all 0.0468
_refine_ls_R_factor_gt 0.0358
_refine_ls_shift/su_max 0.002
_refine_ls_shift/su_mean 0.000
_refine_ls_structure_factor_coef Fsqd
_refine_ls_weighting_details 'calc w=1/[\s^2^(Fo^2^)+(0.0532P)^2^+1.1158P] where P=(Fo^2^+2Fc^2^)/3'
_refine_ls_weighting_scheme calc
_refine_ls_wR_factor_gt 0.0898
_refine_ls_wR_factor_ref 0.0947
_reflns_number_gt 17283
_reflns_number_total 20363
_reflns_threshold_expression >2sigma(I)
_cod_data_source_file om501047g_si_001.cif
_cod_data_source_block gl2972_0m
_cod_database_code 4089701

loop_
_space_group_symop_id
_space_group_symop_operation_xyz
1 'x, y, z'
2 '-x, -y, -z'

loop_
_atom_site_label
_atom_site_type_symbol
_atom_site_fract_x
_atom_site_fract_y
_atom_site_fract_z
_atom_site_U_iso_or_equiv
_atom_site_adp_type
_atom_site_occupancy
_atom_site_symmetry_multiplicity
_atom_site_calc_flag
_atom_site_refinement_flags
_atom_site_disorder_assembly
_atom_site_disorder_group
Y1 Y 0.808863(11) 0.233706(11) 0.748287(6) 0.01374(4) Uani 1 1 d . . .
Si4 Si 0.83221(3) 0.49211(3) 0.72400(2) 0.01970(8) Uani 1 1 d . . .
Si5 Si 0.71135(4) 0.10481(4) 0.890797(19) 0.02175(9) Uani 1 1 d . . .
Si1 Si 0.60432(3) 0.28633(3) 0.666411(18) 0.01562(8) Uani 1 1 d D . .
Si2 Si 1.07457(3) 0.01449(3) 0.696174(18) 0.01519(7) Uani 1 1 d . . .
O14 O 1.07402(9) -0.10728(8) 0.71367(5) 0.0196(2) Uani 1 1 d . . .
O3 O 0.96269(9) 0.11215(9) 0.72020(5) 0.0201(2) Uani 1 1 d . . .
O1 O 0.63818(9) 0.23793(9) 0.74060(5) 0.0206(2) Uani 1 1 d D . .
H1 H 0.6190(16) 0.1998(15) 0.7694(6) 0.031 Uiso 1 1 d D . .
O2 O 0.72131(8) 0.29407(8) 0.64231(5) 0.01679(19) Uani 1 1 d . . .
O4 O 0.77624(9) 0.16607(9) 0.84530(5) 0.0212(2) Uani 1 1 d . . .
O13 O 1.08849(9) 0.05748(9) 0.61909(5) 0.0203(2) Uani 1 1 d . . .
O5 O 0.81398(9) 0.38318(9) 0.74588(5) 0.0220(2) Uani 1 1 d . . .
O12 O 1.18728(9) -0.01012(9) 0.72657(5) 0.0197(2) Uani 1 1 d . . .
O15 O 0.59631(8) 0.19851(9) 0.63402(5) 0.0204(2) Uani 1 1 d . . .
O11 O 0.78212(10) -0.03120(10) 0.91376(5) 0.0257(2) Uani 1 1 d . . .
O16 O 0.49144(9) 0.40419(9) 0.65544(5) 0.0212(2) Uani 1 1 d . . .
O10 O 0.61448(11) 0.12272(12) 0.84511(5) 0.0319(3) Uani 1 1 d . . .
O7 O 0.71922(10) 0.59494(9) 0.69080(7) 0.0312(3) Uani 1 1 d . . .
O8 O 0.86319(12) 0.52470(11) 0.78260(6) 0.0346(3) Uani 1 1 d . . .
O9 O 0.65119(10) 0.15433(11) 0.95543(5) 0.0296(3) Uani 1 1 d . . .
O6 O 0.93022(10) 0.48356(10) 0.66836(6) 0.0311(3) Uani 1 1 d . . .
C24 C 0.67409(15) 0.42170(15) 0.53770(8) 0.0328(4) Uani 1 1 d . . .
H24A H 0.6144 0.4045 0.5341 0.049 Uiso 1 1 calc R . .
H24B H 0.7042 0.4411 0.4948 0.049 Uiso 1 1 calc R . .
H24C H 0.6442 0.4857 0.5593 0.049 Uiso 1 1 calc R . .
C25 C 1.18368(12) 0.02779(13) 0.57471(7) 0.0214(3) Uani 1 1 d . . .
C27 C 0.76636(13) 0.31885(13) 0.57643(7) 0.0201(3) Uani 1 1 d . . .
C28 C 1.25916(14) -0.09963(14) 0.58763(8) 0.0273(3) Uani 1 1 d . . .
H28A H 1.2849 -0.1251 0.6314 0.041 Uiso 1 1 calc R . .
H28B H 1.3236 -0.1181 0.5570 0.041 Uiso 1 1 calc R . .
H28C H 1.2175 -0.1377 0.5828 0.041 Uiso 1 1 calc R . .
C29 C 0.50990(12) 0.19601(13) 0.60487(8) 0.0212(3) Uani 1 1 d . . .
C30 C 1.24725(16) 0.08861(17) 0.58091(9) 0.0341(4) Uani 1 1 d . . .
H30A H 1.1971 0.1703 0.5740 0.051 Uiso 1 1 calc R . .
H30B H 1.3095 0.0729 0.5488 0.051 Uiso 1 1 calc R . .
H30C H 1.2762 0.0619 0.6239 0.051 Uiso 1 1 calc R . .
C31 C 0.81213(15) 0.21422(15) 0.54760(8) 0.0273(3) Uani 1 1 d . . .
H31A H 0.8717 0.1504 0.5738 0.041 Uiso 1 1 calc R . .
H31B H 0.8421 0.2290 0.5038 0.041 Uiso 1 1 calc R . .
H31C H 0.7521 0.1959 0.5466 0.041 Uiso 1 1 calc R . .
C32 C 0.42903(15) 0.16476(17) 0.83174(9) 0.0340(4) Uani 1 1 d . . .
H32A H 0.3996 0.2178 0.8610 0.051 Uiso 1 1 calc R . .
H32B H 0.3782 0.1336 0.8330 0.051 Uiso 1 1 calc R . .
H32C H 0.4358 0.2045 0.7880 0.051 Uiso 1 1 calc R . .
C33 C 0.85970(14) 0.34319(15) 0.58376(8) 0.0267(3) Uani 1 1 d . . .
H33A H 0.8295 0.4085 0.6043 0.040 Uiso 1 1 calc R . .
H33B H 0.8932 0.3598 0.5414 0.040 Uiso 1 1 calc R . .
H33C H 0.9167 0.2770 0.6103 0.040 Uiso 1 1 calc R . .
C34 C 0.85350(14) -0.09952(15) 0.96674(8) 0.0275(3) Uani 1 1 d . . .
C35 C 0.99557(13) -0.14272(13) 0.70578(7) 0.0215(3) Uani 1 1 d . . .
C36 C 0.43769(13) 0.49951(13) 0.68809(8) 0.0244(3) Uani 1 1 d . . .
C37 C 0.56309(15) 0.07879(15) 0.58958(10) 0.0320(4) Uani 1 1 d . . .
H37A H 0.6302 0.0665 0.5617 0.048 Uiso 1 1 calc R . .
H37B H 0.5100 0.0725 0.5677 0.048 Uiso 1 1 calc R . .
H37C H 0.5834 0.0218 0.6295 0.048 Uiso 1 1 calc R . .
C38 C 0.78219(17) -0.11287(18) 1.02707(8) 0.0362(4) Uani 1 1 d . . .
H38A H 0.7313 -0.0384 1.0373 0.054 Uiso 1 1 calc R . .
H38B H 0.8306 -0.1613 1.0629 0.054 Uiso 1 1 calc R . .
H38C H 0.7389 -0.1475 1.0197 0.054 Uiso 1 1 calc R . .
C39 C 0.54290(15) 0.06929(17) 0.85234(8) 0.0328(4) Uani 1 1 d . . .
C40 C 0.47670(19) 0.28633(17) 0.54417(9) 0.0397(5) Uani 1 1 d . . .
H40A H 0.4443 0.3611 0.5550 0.060 Uiso 1 1 calc R . .
H40B H 0.4216 0.2821 0.5229 0.060 Uiso 1 1 calc R . .
H40C H 0.5427 0.2743 0.5153 0.060 Uiso 1 1 calc R . .
C1 C 1.22929(14) -0.06520(15) 0.78954(8) 0.0256(3) Uani 1 1 d . . .
C2 C 1.13571(15) 0.06889(17) 0.50873(8) 0.0339(4) Uani 1 1 d . . .
H2A H 1.0936 0.0301 0.5061 0.051 Uiso 1 1 calc R . .
H2B H 1.1966 0.0524 0.4758 0.051 Uiso 1 1 calc R . .
H2C H 1.0861 0.1507 0.5018 0.051 Uiso 1 1 calc R . .
C3 C 0.37324(15) 0.47078(16) 0.74723(9) 0.0341(4) Uani 1 1 d . . .
H3A H 0.3192 0.4533 0.7347 0.051 Uiso 1 1 calc R . .
H3B H 0.3338 0.5355 0.7686 0.051 Uiso 1 1 calc R . .
H3C H 0.4251 0.4050 0.7767 0.051 Uiso 1 1 calc R . .
C4 C 1.01015(17) -0.16201(17) 0.63798(8) 0.0331(4) Uani 1 1 d . . .
H4A H 0.9960 -0.0913 0.6073 0.050 Uiso 1 1 calc R . .
H4B H 0.9573 -0.1869 0.6322 0.050 Uiso 1 1 calc R . .
H4C H 1.0865 -0.2202 0.6306 0.050 Uiso 1 1 calc R . .
C5 C 0.87535(15) -0.05620(17) 0.71951(12) 0.0423(5) Uani 1 1 d . . .
H5A H 0.8693 -0.0378 0.7614 0.063 Uiso 1 1 calc R . .
H5B H 0.8254 -0.0880 0.7197 0.063 Uiso 1 1 calc R . .
H5C H 0.8543 0.0127 0.6862 0.063 Uiso 1 1 calc R . .
C6 C 0.92044(16) -0.04519(19) 0.97750(9) 0.0365(4) Uani 1 1 d . . .
H6A H 0.9600 -0.0297 0.9373 0.055 Uiso 1 1 calc R . .
H6B H 0.9745 -0.0966 1.0103 0.055 Uiso 1 1 calc R . .
H6C H 0.8700 0.0259 0.9918 0.055 Uiso 1 1 calc R . .
C7 C 0.59926(18) 0.26756(17) 0.96695(9) 0.0408(5) Uani 1 1 d . . .
C8 C 1.02603(18) -0.25393(16) 0.75401(9) 0.0363(4) Uani 1 1 d . . .
H8A H 1.1039 -0.3081 0.7457 0.054 Uiso 1 1 calc R . .
H8B H 0.9773 -0.2847 0.7497 0.054 Uiso 1 1 calc R . .
H8C H 1.0165 -0.2405 0.7976 0.054 Uiso 1 1 calc R . .
C9 C 1.04964(15) 0.42250(16) 0.66755(11) 0.0385(4) Uani 1 1 d . . .
C10 C 0.41062(14) 0.21321(18) 0.65198(10) 0.0344(4) Uani 1 1 d . . .
H10A H 0.4347 0.1537 0.6907 0.052 Uiso 1 1 calc R . .
H10B H 0.3535 0.2097 0.6322 0.052 Uiso 1 1 calc R . .
H10C H 0.3796 0.2873 0.6634 0.052 Uiso 1 1 calc R . .
C11 C 0.75895(18) 0.75363(16) 0.67504(14) 0.0508(6) Uani 1 1 d . . .
H11A H 0.7360 0.7600 0.7199 0.076 Uiso 1 1 calc R . .
H11B H 0.7408 0.8288 0.6487 0.076 Uiso 1 1 calc R . .
H11C H 0.8395 0.7040 0.6716 0.076 Uiso 1 1 calc R . .
C12 C 1.29660(18) -0.19210(16) 0.79184(11) 0.0421(5) Uani 1 1 d . . .
H12A H 1.2479 -0.2205 0.7841 0.063 Uiso 1 1 calc R . .
H12B H 1.3279 -0.2306 0.8341 0.063 Uiso 1 1 calc R . .
H12C H 1.3573 -0.2067 0.7588 0.063 Uiso 1 1 calc R . .
C13 C 0.52380(16) 0.52330(19) 0.70740(13) 0.0475(6) Uani 1 1 d . . .
H13A H 0.5718 0.4584 0.7388 0.071 Uiso 1 1 calc R . .
H13B H 0.4859 0.5908 0.7264 0.071 Uiso 1 1 calc R . .
H13C H 0.5693 0.5360 0.6694 0.071 Uiso 1 1 calc R . .
C14 C 1.30463(18) -0.01811(19) 0.79759(11) 0.0425(5) Uani 1 1 d . . .
H14A H 1.3627 -0.0319 0.7630 0.064 Uiso 1 1 calc R . .
H14B H 1.3395 -0.0555 0.8390 0.064 Uiso 1 1 calc R . .
H14C H 1.2603 0.0634 0.7960 0.064 Uiso 1 1 calc R . .
C16 C 1.13462(18) -0.0402(2) 0.84049(9) 0.0483(6) Uani 1 1 d . . .
H16A H 1.0918 0.0417 0.8381 0.072 Uiso 1 1 calc R . .
H16B H 1.1654 -0.0774 0.8830 0.072 Uiso 1 1 calc R . .
H16C H 1.0857 -0.0687 0.8333 0.072 Uiso 1 1 calc R . .
C17 C 1.08892(16) 0.30293(17) 0.70556(11) 0.0416(5) Uani 1 1 d . . .
H17A H 1.0623 0.3047 0.7505 0.062 Uiso 1 1 calc R . .
H17B H 1.1706 0.2619 0.7031 0.062 Uiso 1 1 calc R . .
H17C H 1.0593 0.2647 0.6878 0.062 Uiso 1 1 calc R . .
C18 C 0.59332(17) -0.01518(18) 0.80856(12) 0.0446(5) Uani 1 1 d . . .
H18A H 0.5993 0.0237 0.7645 0.067 Uiso 1 1 calc R . .
H18B H 0.5456 -0.0501 0.8104 0.067 Uiso 1 1 calc R . .
H18C H 0.6677 -0.0738 0.8225 0.067 Uiso 1 1 calc R . .
C19 C 0.5391(2) 0.35366(19) 0.90874(11) 0.0495(5) Uani 1 1 d . . .
H19A H 0.5931 0.3503 0.8725 0.074 Uiso 1 1 calc R . .
H19B H 0.5017 0.4296 0.9185 0.074 Uiso 1 1 calc R . .
H19C H 0.4836 0.3367 0.8977 0.074 Uiso 1 1 calc R . .
C20 C 0.69775(17) 0.70417(16) 0.65179(14) 0.0515(7) Uani 1 1 d . . .
C21 C 0.3585(2) 0.59762(16) 0.64077(11) 0.0510(6) Uani 1 1 d . . .
H21A H 0.4012 0.6157 0.6028 0.077 Uiso 1 1 calc R . .
H21B H 0.3159 0.6637 0.6608 0.077 Uiso 1 1 calc R . .
H21C H 0.3071 0.5770 0.6280 0.077 Uiso 1 1 calc R . .
C22 C 0.9293(2) -0.21257(18) 0.94757(11) 0.0484(5) Uani 1 1 d . . .
H22A H 0.8839 -0.2433 0.9380 0.073 Uiso 1 1 calc R . .
H22B H 0.9774 -0.2652 0.9829 0.073 Uiso 1 1 calc R . .
H22C H 0.9755 -0.2023 0.9094 0.073 Uiso 1 1 calc R . .
C23 C 0.8235(2) 0.5173(2) 0.84838(11) 0.0553(6) Uani 1 1 d . . .
C15 C 0.7006(3) 0.5495(3) 0.85401(14) 0.0683(8) Uani 1 1 d . . .
H15A H 0.6586 0.6252 0.8281 0.102 Uiso 1 1 calc R . .
H15B H 0.6738 0.5494 0.8990 0.102 Uiso 1 1 calc R . .
H15C H 0.6899 0.4947 0.8386 0.102 Uiso 1 1 calc R . .
C26 C 1.0869(2) 0.4202(2) 0.59651(13) 0.0558(6) Uani 1 1 d . . .
H26A H 1.0614 0.3760 0.5811 0.084 Uiso 1 1 calc R . .
H26B H 1.1685 0.3854 0.5919 0.084 Uiso 1 1 calc R . .
H26C H 1.0546 0.4976 0.5713 0.084 Uiso 1 1 calc R . .
C1A C 0.5335(2) 0.0139(3) 0.92175(11) 0.0651(9) Uani 1 1 d . . .
H1AA H 0.6053 -0.0520 0.9341 0.098 Uiso 1 1 calc R . .
H1AB H 0.4761 -0.0103 0.9268 0.098 Uiso 1 1 calc R . .
H1AC H 0.5129 0.0683 0.9492 0.098 Uiso 1 1 calc R . .
C1B C 1.09071(19) 0.4885(2) 0.69194(17) 0.0680(9) Uani 1 1 d . . .
H1BA H 1.0562 0.5673 0.6686 0.102 Uiso 1 1 calc R . .
H1BB H 1.1720 0.4551 0.6852 0.102 Uiso 1 1 calc R . .
H1BC H 1.0706 0.4860 0.7378 0.102 Uiso 1 1 calc R . .
C1C C 0.6904(3) 0.2879(2) 0.98268(14) 0.0681(8) Uani 1 1 d . . .
H1CA H 0.7301 0.2302 1.0195 0.102 Uiso 1 1 calc R . .
H1CB H 0.6570 0.3630 0.9932 0.102 Uiso 1 1 calc R . .
H1CC H 0.7429 0.2838 0.9455 0.102 Uiso 1 1 calc R . .
C1D C 0.8926(3) 0.3964(3) 0.88459(13) 0.0701(8) Uani 1 1 d . . .
H1DA H 0.8823 0.3439 0.8667 0.105 Uiso 1 1 calc R . .
H1DB H 0.8681 0.3905 0.9301 0.105 Uiso 1 1 calc R . .
H1DC H 0.9716 0.3775 0.8803 0.105 Uiso 1 1 calc R . .
C1E C 0.5184(3) 0.2693(3) 1.02411(15) 0.0978(14) Uani 1 1 d . . .
H1EA H 0.4567 0.2632 1.0116 0.147 Uiso 1 1 calc R . .
H1EB H 0.4891 0.3404 1.0388 0.147 Uiso 1 1 calc R . .
H1EC H 0.5573 0.2056 1.0588 0.147 Uiso 1 1 calc R . .
C1F C 0.7345(4) 0.6910(3) 0.58323(15) 0.0953(14) Uani 1 1 d . . .
H1FA H 0.8157 0.6444 0.5801 0.143 Uiso 1 1 calc R . .
H1FB H 0.7134 0.7657 0.5555 0.143 Uiso 1 1 calc R . .
H1FC H 0.6983 0.6545 0.5696 0.143 Uiso 1 1 calc R . .
C1G C 0.8400(4) 0.6037(4) 0.87213(16) 0.1048(15) Uani 1 1 d . . .
H1GA H 0.9190 0.5851 0.8666 0.157 Uiso 1 1 calc R . .
H1GB H 0.8165 0.6014 0.9176 0.157 Uiso 1 1 calc R . .
H1GC H 0.7952 0.6797 0.8473 0.157 Uiso 1 1 calc R . .
C1H C 0.5721(2) 0.7785(2) 0.6597(3) 0.1193(19) Uani 1 1 d . . .
H1HA H 0.5328 0.7458 0.6453 0.179 Uiso 1 1 calc R . .
H1HB H 0.5512 0.8546 0.6340 0.179 Uiso 1 1 calc R . .
H1HC H 0.5515 0.7828 0.7050 0.179 Uiso 1 1 calc R . .
Cl1 Cl 0.76841(17) 0.41615(14) 1.08261(12) 0.0564(5) Uani 0.595(6) 1 d P A 1
Cl2 Cl 0.8283(4) 0.5979(2) 1.06370(15) 0.1263(13) Uani 0.595(6) 1 d P A 1
C1I C 0.8587(11) 0.4707(10) 1.0887(7) 0.133(6) Uani 0.595(6) 1 d P A 1
H1IA H 0.8735 0.4525 1.1347 0.159 Uiso 1 1 calc R A 1
H1IB H 0.9304 0.4263 1.0666 0.159 Uiso 1 1 calc R A 1
Cl2A Cl 0.8016(3) 0.5994(3) 1.0956(4) 0.168(3) Uani 0.405(6) 1 d P A 2
C1J C 0.8416(11) 0.4714(8) 1.1066(5) 0.055(2) Uani 0.405(6) 1 d P A 2
Cl1A Cl 0.7691(6) 0.4300(7) 1.0780(4) 0.160(3) Uani 0.405(6) 1 d P A 2

loop_
_atom_site_aniso_label
_atom_site_aniso_U_11
_atom_site_aniso_U_22
_atom_site_aniso_U_33
_atom_site_aniso_U_23
_atom_site_aniso_U_13
_atom_site_aniso_U_12
Y1 0.01292(6) 0.01329(6) 0.01540(6) -0.00295(4) 0.00037(4) -0.00674(5)
Si4 0.01702(18) 0.01441(17) 0.0292(2) -0.00529(15) -0.00222(15) -0.00784(15)
Si5 0.0235(2) 0.0319(2) 0.01383(18) 0.00023(16) -0.00113(15) -0.01826(18)
Si1 0.01433(17) 0.01421(17) 0.01699(18) -0.00084(13) -0.00254(13) -0.00624(14)
Si2 0.01376(17) 0.01487(17) 0.01625(17) -0.00406(13) -0.00012(13) -0.00594(14)
O14 0.0187(5) 0.0165(5) 0.0252(5) -0.0036(4) -0.0042(4) -0.0089(4)
O3 0.0178(5) 0.0179(5) 0.0220(5) -0.0061(4) 0.0015(4) -0.0061(4)
O1 0.0193(5) 0.0268(5) 0.0173(5) 0.0022(4) -0.0022(4) -0.0147(4)
O2 0.0167(5) 0.0174(5) 0.0155(5) 0.0000(4) -0.0008(4) -0.0091(4)
O4 0.0228(5) 0.0303(6) 0.0163(5) -0.0031(4) 0.0003(4) -0.0179(5)
O13 0.0170(5) 0.0218(5) 0.0168(5) -0.0030(4) 0.0013(4) -0.0062(4)
O5 0.0236(5) 0.0169(5) 0.0275(6) -0.0045(4) -0.0012(4) -0.0110(4)
O12 0.0175(5) 0.0237(5) 0.0197(5) -0.0038(4) -0.0026(4) -0.0108(4)
O15 0.0156(5) 0.0162(5) 0.0291(6) -0.0040(4) -0.0056(4) -0.0063(4)
O11 0.0338(6) 0.0309(6) 0.0180(5) -0.0006(4) -0.0044(4) -0.0204(5)
O16 0.0174(5) 0.0162(5) 0.0266(5) -0.0054(4) -0.0044(4) -0.0038(4)
O10 0.0342(6) 0.0520(8) 0.0210(5) 0.0102(5) -0.0087(5) -0.0349(6)
O7 0.0219(6) 0.0178(5) 0.0541(8) 0.0048(5) -0.0126(5) -0.0118(5)
O8 0.0460(8) 0.0369(7) 0.0352(7) -0.0088(5) -0.0062(6) -0.0284(6)
O9 0.0296(6) 0.0347(6) 0.0185(5) -0.0016(5) 0.0031(4) -0.0136(5)
O6 0.0233(6) 0.0232(6) 0.0461(7) -0.0077(5) 0.0068(5) -0.0126(5)
C24 0.0312(9) 0.0302(9) 0.0236(8) 0.0083(7) -0.0042(7) -0.0099(7)
C25 0.0191(7) 0.0234(7) 0.0178(7) -0.0044(5) 0.0032(5) -0.0080(6)
C27 0.0219(7) 0.0213(7) 0.0155(6) 0.0005(5) -0.0004(5) -0.0110(6)
C28 0.0236(8) 0.0255(8) 0.0255(8) -0.0090(6) 0.0024(6) -0.0051(6)
C29 0.0186(7) 0.0199(7) 0.0260(7) -0.0065(6) -0.0052(6) -0.0075(6)
C30 0.0357(9) 0.0383(10) 0.0340(9) -0.0056(8) 0.0067(7) -0.0251(8)
C31 0.0307(8) 0.0319(8) 0.0226(7) -0.0103(6) 0.0047(6) -0.0167(7)
C32 0.0279(9) 0.0474(11) 0.0360(9) -0.0108(8) 0.0019(7) -0.0247(8)
C33 0.0297(8) 0.0337(8) 0.0226(7) -0.0023(6) 0.0045(6) -0.0225(7)
C34 0.0287(8) 0.0333(9) 0.0197(7) -0.0014(6) -0.0037(6) -0.0151(7)
C35 0.0218(7) 0.0213(7) 0.0254(7) -0.0050(6) -0.0013(6) -0.0131(6)
C36 0.0193(7) 0.0172(7) 0.0349(8) -0.0092(6) -0.0003(6) -0.0056(6)
C37 0.0300(9) 0.0252(8) 0.0454(10) -0.0156(7) -0.0026(7) -0.0123(7)
C38 0.0388(10) 0.0429(10) 0.0228(8) 0.0071(7) -0.0045(7) -0.0215(9)
C39 0.0320(9) 0.0486(11) 0.0280(8) 0.0095(7) -0.0080(7) -0.0328(8)
C40 0.0546(12) 0.0332(9) 0.0341(10) 0.0038(8) -0.0235(9) -0.0213(9)
C1 0.0239(8) 0.0337(8) 0.0216(7) -0.0041(6) -0.0058(6) -0.0146(7)
C2 0.0280(8) 0.0411(10) 0.0179(7) -0.0036(7) 0.0007(6) -0.0067(7)
C3 0.0282(9) 0.0348(9) 0.0394(10) -0.0143(8) 0.0054(7) -0.0138(7)
C4 0.0429(10) 0.0429(10) 0.0268(8) -0.0059(7) -0.0061(7) -0.0294(9)
C5 0.0224(8) 0.0374(10) 0.0752(15) -0.0230(10) 0.0057(9) -0.0172(8)
C6 0.0324(9) 0.0524(12) 0.0308(9) -0.0067(8) -0.0058(7) -0.0241(9)
C7 0.0472(11) 0.0368(10) 0.0254(9) -0.0065(7) 0.0062(8) -0.0121(9)
C8 0.0539(12) 0.0324(9) 0.0321(9) 0.0000(7) -0.0054(8) -0.0294(9)
C9 0.0242(8) 0.0285(9) 0.0661(13) -0.0160(9) 0.0102(8) -0.0156(7)
C10 0.0216(8) 0.0480(11) 0.0430(10) -0.0212(9) 0.0024(7) -0.0190(8)
C11 0.0358(10) 0.0195(8) 0.0982(19) 0.0020(10) -0.0180(11) -0.0159(8)
C12 0.0448(11) 0.0303(9) 0.0470(12) 0.0048(8) -0.0228(9) -0.0143(8)
C13 0.0298(9) 0.0436(11) 0.0875(17) -0.0420(12) 0.0131(10) -0.0224(9)
C14 0.0439(11) 0.0482(12) 0.0464(11) -0.0031(9) -0.0210(9) -0.0275(10)
C16 0.0374(11) 0.0821(17) 0.0215(9) -0.0130(10) -0.0003(8) -0.0243(11)
C17 0.0236(9) 0.0331(10) 0.0603(13) -0.0043(9) -0.0006(8) -0.0103(8)
C18 0.0307(10) 0.0354(10) 0.0715(15) -0.0052(10) -0.0048(9) -0.0205(8)
C19 0.0467(12) 0.0389(11) 0.0437(12) -0.0041(9) -0.0068(10) -0.0061(10)
C20 0.0345(10) 0.0249(9) 0.0952(19) 0.0212(10) -0.0323(11) -0.0210(8)
C21 0.0585(14) 0.0207(9) 0.0449(12) -0.0041(8) -0.0065(10) 0.0034(9)
C22 0.0550(13) 0.0360(11) 0.0390(11) -0.0079(9) -0.0086(10) -0.0078(10)
C23 0.0866(19) 0.0707(16) 0.0388(12) -0.0238(11) 0.0013(12) -0.0551(15)
C15 0.083(2) 0.0735(18) 0.0568(15) -0.0414(14) 0.0318(14) -0.0400(16)
C26 0.0411(12) 0.0515(13) 0.0645(15) -0.0086(11) 0.0194(11) -0.0219(11)
C1A 0.0680(16) 0.112(2) 0.0388(12) 0.0325(13) -0.0199(11) -0.0770(17)
C1B 0.0308(11) 0.0555(15) 0.137(3) -0.0452(17) 0.0036(14) -0.0254(11)
C1C 0.097(2) 0.0485(14) 0.0625(17) -0.0140(12) -0.0314(16) -0.0274(15)
C1D 0.094(2) 0.091(2) 0.0404(13) 0.0041(13) -0.0189(14) -0.0576(19)
C1E 0.111(3) 0.0626(18) 0.0615(18) -0.0161(15) 0.0565(19) -0.0124(18)
C1F 0.159(4) 0.083(2) 0.075(2) 0.0525(17) -0.070(2) -0.093(3)
C1G 0.196(4) 0.135(3) 0.0632(19) -0.050(2) 0.011(2) -0.130(4)
C1H 0.0324(13) 0.0269(12) 0.274(5) 0.041(2) -0.054(2) -0.0147(10)
Cl1 0.0397(8) 0.0420(7) 0.0909(13) -0.0223(7) 0.0018(7) -0.0192(6)
Cl2 0.198(3) 0.0768(14) 0.1202(19) 0.0533(13) -0.0788(19) -0.0895(18)
C1I 0.077(6) 0.081(6) 0.250(16) -0.068(8) -0.012(8) -0.027(5)
Cl2A 0.0801(18) 0.0486(16) 0.375(8) -0.096(3) 0.075(3) -0.0298(13)
C1J 0.070(6) 0.029(4) 0.063(4) 0.025(3) -0.027(4) -0.030(4)
Cl1A 0.093(4) 0.196(6) 0.207(7) -0.096(5) 0.000(4) -0.058(4)

loop_
_atom_type_symbol
_atom_type_description
_atom_type_scat_dispersion_real
_atom_type_scat_dispersion_imag
_atom_type_scat_source
C C 0.0033 0.0016 'International Tables Vol C Tables 4.2.6.8 and 6.1.1.4'
H H 0.0000 0.0000 'International Tables Vol C Tables 4.2.6.8 and 6.1.1.4'
Cl Cl 0.1484 0.1585 'International Tables Vol C Tables 4.2.6.8 and 6.1.1.4'
O O 0.0106 0.0060 'International Tables Vol C Tables 4.2.6.8 and 6.1.1.4'
Si Si 0.0817 0.0704 'International Tables Vol C Tables 4.2.6.8 and 6.1.1.4'
Y Y -2.7962 3.5667 'International Tables Vol C Tables 4.2.6.8 and 6.1.1.4'

loop_
_geom_angle_atom_site_label_1
_geom_angle_atom_site_label_2
_geom_angle_atom_site_label_3
_geom_angle
O3 Y1 Si1 113.97(3)
O3 Y1 O1 124.18(4)
O3 Y1 O2 95.94(4)
O3 Y1 O4 106.04(4)
O3 Y1 O5 110.74(4)
O1 Y1 Si1 28.27(3)
O1 Y1 O2 58.32(3)
O2 Y1 Si1 30.11(2)
O4 Y1 Si1 106.88(3)
O4 Y1 O1 78.61(4)
O4 Y1 O2 136.77(4)
O5 Y1 Si1 110.33(3)
O5 Y1 O1 120.30(4)
O5 Y1 O2 97.18(4)
O5 Y1 O4 108.59(4)
O5 Si4 O7 107.27(6)
O5 Si4 O8 112.99(7)
O5 Si4 O6 115.32(6)
O7 Si4 O8 111.60(7)
O7 Si4 O6 103.99(7)
O8 Si4 O6 105.37(7)
O4 Si5 O11 116.35(6)
O4 Si5 O10 104.47(6)
O4 Si5 O9 115.35(7)
O11 Si5 O10 104.32(7)
O11 Si5 O9 106.29(6)
O9 Si5 O10 109.39(7)
O1 Si1 Y1 43.49(4)
O1 Si1 O2 93.04(5)
O2 Si1 Y1 49.65(4)
O15 Si1 Y1 126.12(4)
O15 Si1 O1 113.98(6)
O15 Si1 O2 110.82(6)
O15 Si1 O16 109.16(6)
O16 Si1 Y1 124.65(4)
O16 Si1 O1 113.52(6)
O16 Si1 O2 115.68(6)
O3 Si2 O14 112.49(6)
O3 Si2 O13 106.38(6)
O3 Si2 O12 114.64(6)
O13 Si2 O14 112.26(6)
O12 Si2 O14 104.95(6)
O12 Si2 O13 106.07(6)
C35 O14 Si2 133.81(9)
Si2 O3 Y1 174.66(7)
Si1 O1 Y1 108.24(5)
Si1 O2 Y1 100.24(5)
C27 O2 Y1 129.88(8)
C27 O2 Si1 129.65(9)
Si5 O4 Y1 145.24(6)
C25 O13 Si2 132.51(9)
Si4 O5 Y1 163.67(7)
C1 O12 Si2 131.02(10)
C29 O15 Si1 135.91(9)
C34 O11 Si5 131.39(11)
C36 O16 Si1 133.18(10)
C39 O10 Si5 132.66(10)
C20 O7 Si4 130.71(11)
C23 O8 Si4 129.83(13)
C7 O9 Si5 131.02(11)
C9 O6 Si4 133.72(13)
O13 C25 C28 110.75(12)
O13 C25 C30 108.95(13)
O13 C25 C2 105.13(12)
C30 C25 C28 110.31(14)
C30 C25 C2 110.80(14)
C2 C25 C28 110.78(14)
O2 C27 C24 108.98(12)
O2 C27 C31 108.15(12)
O2 C27 C33 105.84(12)
C24 C27 C31 112.25(14)
C33 C27 C24 110.85(14)
C33 C27 C31 110.52(13)
O15 C29 C37 105.14(12)
O15 C29 C40 109.07(13)
O15 C29 C10 110.11(13)
C40 C29 C37 110.82(15)
C40 C29 C10 111.39(15)
C10 C29 C37 110.13(14)
O11 C34 C38 109.22(14)
O11 C34 C6 110.53(14)
O11 C34 C22 105.12(14)
C6 C34 C38 109.91(15)
C22 C34 C38 110.87(17)
C22 C34 C6 111.08(17)
O14 C35 C4 108.86(13)
O14 C35 C5 111.91(13)
O14 C35 C8 105.35(13)
C4 C35 C5 110.40(15)
C4 C35 C8 110.20(14)
C8 C35 C5 109.99(15)
O16 C36 C3 108.49(13)
O16 C36 C13 110.70(13)
O16 C36 C21 105.28(14)
C3 C36 C13 109.67(16)
C21 C36 C3 110.21(16)
C21 C36 C13 112.36(18)
O10 C39 C32 105.53(15)
O10 C39 C18 106.98(15)
O10 C39 C1A 110.78(15)
C18 C39 C32 111.96(16)
C18 C39 C1A 112.2(2)
C1A C39 C32 109.23(18)
O12 C1 C12 108.52(14)
O12 C1 C14 105.28(14)
O12 C1 C16 110.99(14)
C14 C1 C12 110.36(16)
C16 C1 C12 110.52(18)
C16 C1 C14 111.01(17)
O9 C7 C19 111.06(17)
O9 C7 C1C 107.54(18)
O9 C7 C1E 105.42(19)
C19 C7 C1C 110.4(2)
C1E C7 C19 111.2(2)
C1E C7 C1C 111.0(3)
O6 C9 C17 110.77(14)
O6 C9 C26 105.08(18)
O6 C9 C1B 108.12(16)
C17 C9 C26 109.63(18)
C1B C9 C17 113.2(2)
C1B C9 C26 109.7(2)
O7 C20 C11 111.25(17)
O7 C20 C1F 108.6(2)
O7 C20 C1H 104.99(18)
C11 C20 C1H 109.7(2)
C1F C20 C11 110.1(2)
C1F C20 C1H 112.1(3)
O8 C23 C15 110.7(2)
O8 C23 C1D 108.4(2)
O8 C23 C1G 105.2(2)
C15 C23 C1D 110.9(2)
C15 C23 C1G 109.4(3)
C1D C23 C1G 112.1(3)
Cl2 C1I Cl1 122.6(8)
Cl2A C1J Cl1A 118.1(7)

loop_
_geom_bond_atom_site_label_1
_geom_bond_atom_site_label_2
_geom_bond_distance
Y1 Si1 3.2483(5)
Y1 O3 2.0712(10)
Y1 O1 2.3538(11)
Y1 O2 2.5158(10)
Y1 O4 2.1377(10)
Y1 O5 2.0919(11)
Si4 O5 1.5906(11)
Si4 O7 1.6243(12)
Si4 O8 1.6247(13)
Si4 O6 1.6311(13)
Si5 O4 1.5851(11)
Si5 O11 1.6211(13)
Si5 O10 1.6721(12)
Si5 O9 1.6283(12)
Si1 O1 1.6199(11)
Si1 O2 1.6558(11)
Si1 O15 1.6022(11)
Si1 O16 1.6044(11)
Si2 O14 1.6347(11)
Si2 O3 1.5883(11)
Si2 O13 1.6317(11)
Si2 O12 1.6300(11)
O14 C35 1.4346(18)
O2 C27 1.4816(17)
O13 C25 1.4366(17)
O12 C1 1.4360(18)
O15 C29 1.4522(17)
O11 C34 1.441(2)
O16 C36 1.4593(18)
O10 C39 1.4652(19)
O7 C20 1.442(2)
O8 C23 1.432(3)
O9 C7 1.439(2)
O6 C9 1.433(2)
C24 C27 1.521(2)
C25 C28 1.523(2)
C25 C30 1.520(2)
C25 C2 1.522(2)
C27 C31 1.522(2)
C27 C33 1.519(2)
C29 C37 1.519(2)
C29 C40 1.514(2)
C29 C10 1.519(2)
C32 C39 1.518(3)
C34 C38 1.526(2)
C34 C6 1.519(3)
C34 C22 1.515(3)
C35 C4 1.517(2)
C35 C5 1.529(2)
C35 C8 1.525(2)
C36 C3 1.513(2)
C36 C13 1.517(2)
C36 C21 1.512(3)
C39 C18 1.514(3)
C39 C1A 1.516(3)
C1 C12 1.524(3)
C1 C14 1.520(2)
C1 C16 1.519(3)
C7 C19 1.516(3)
C7 C1C 1.518(4)
C7 C1E 1.516(3)
C9 C17 1.511(3)
C9 C26 1.538(3)
C9 C1B 1.510(3)
C11 C20 1.519(3)
C20 C1F 1.510(5)
C20 C1H 1.526(3)
C23 C15 1.516(4)
C23 C1D 1.529(4)
C23 C1G 1.536(3)
Cl1 C1I 1.775(12)
Cl2 C1I 1.561(11)
Cl2A C1J 1.540(11)
C1J Cl1A 1.628(14)
